data_7024760
loop_
_publ_author_name
'Ou, Guang-Chuan'
'Wang, Zi-Zhou'
'Yang, Li-Zi'
'Zhao, Cun-Yuan'
'Lu, Tong-Bu'

_publ_section_title
;
 Chiral resolution of a racemic macrocyclic complex by recognition of one
 enantiomer over the other: structures and DFT calculations.
;
_journal_issue 18
_journal_name_full 'Dalton transactions (Cambridge, England : 2003)'
_journal_page_first 4274
_journal_page_last 4279
_journal_paper_doi 10.1039/b921141a
_journal_volume 39
_journal_year 2010
_chemical_absolute_configuration rmad
_chemical_formula_sum 'C16 H38 Cl2 N4 Ni O9'
_chemical_formula_weight 560.11
_chemical_name_systematic
;
?
;
_space_group_IT_number 4
_symmetry_cell_setting monoclinic
_symmetry_space_group_name_Hall 'P 2yb'
_symmetry_space_group_name_H-M 'P 1 21 1'
_atom_sites_solution_hydrogens geom
_atom_sites_solution_primary direct
_atom_sites_solution_secondary difmap
_audit_creation_method SHELXL-97
_cell_angle_alpha 90.00
_cell_angle_beta 107.859(2)
_cell_angle_gamma 90.00
_cell_formula_units_Z 2
_cell_length_a 9.0136(14)
_cell_length_b 13.371(2)
_cell_length_c 10.3537(16)
_cell_measurement_reflns_used 4351
_cell_measurement_temperature 173(2)
_cell_measurement_theta_max 27.06
_cell_measurement_theta_min 2.37
_cell_volume 1187.7(3)
_computing_cell_refinement 'Bruker SMART'
_computing_data_collection 'Bruker SMART'
_computing_data_reduction 'Bruker SAINT'
_computing_molecular_graphics 'Bruker SHELXTL'
_computing_publication_material 'Bruker SHELXTL'
_computing_structure_refinement 'SHELXL-97 (Sheldrick, 1997)'
_computing_structure_solution 'SHELXS-97 (Sheldrick, 1990)'
_diffrn_ambient_temperature 173(2)
_diffrn_measured_fraction_theta_full 0.984
_diffrn_measured_fraction_theta_max 0.984
_diffrn_measurement_device_type 'CCD area detector'
_diffrn_measurement_method 'phi and omega scans'
_diffrn_radiation_monochromator graphite
_diffrn_radiation_source 'fine-focus sealed tube'
_diffrn_radiation_type MoK\a
_diffrn_radiation_wavelength 0.71073
_diffrn_reflns_av_R_equivalents 0.0165
_diffrn_reflns_av_sigmaI/netI 0.0493
_diffrn_reflns_limit_h_max 6
_diffrn_reflns_limit_h_min -11
_diffrn_reflns_limit_k_max 16
_diffrn_reflns_limit_k_min -16
_diffrn_reflns_limit_l_max 13
_diffrn_reflns_limit_l_min -12
_diffrn_reflns_number 6663
_diffrn_reflns_theta_full 27.07
_diffrn_reflns_theta_max 27.07
_diffrn_reflns_theta_min 2.37
_diffrn_standards_decay_% 0
_diffrn_standards_interval_count 0
_diffrn_standards_interval_time 0
_diffrn_standards_number 0
_exptl_absorpt_coefficient_mu 1.095
_exptl_absorpt_correction_T_max 0.8026
_exptl_absorpt_correction_T_min 0.6214
_exptl_absorpt_correction_type multi-scan
_exptl_absorpt_process_details 'SADABS (Sheldrick, 1996)'
_exptl_crystal_colour yellow
_exptl_crystal_density_diffrn 1.566
_exptl_crystal_density_method 'not measured'
_exptl_crystal_description prism
_exptl_crystal_F_000 592
_exptl_crystal_size_max 0.48
_exptl_crystal_size_mid 0.24
_exptl_crystal_size_min 0.21
_refine_diff_density_max 0.832
_refine_diff_density_min -0.487
_refine_diff_density_rms 0.085
_refine_ls_abs_structure_details 'Flack H D (1983), Acta Cryst. A39, 876-881'
_refine_ls_abs_structure_Flack 0.013(15)
_refine_ls_extinction_method none
_refine_ls_goodness_of_fit_ref 1.085
_refine_ls_hydrogen_treatment constr
_refine_ls_matrix_type full
_refine_ls_number_parameters 295
_refine_ls_number_reflns 4808
_refine_ls_number_restraints 1
_refine_ls_restrained_S_all 1.085
_refine_ls_R_factor_all 0.0450
_refine_ls_R_factor_gt 0.0396
_refine_ls_shift/su_max 0.000
_refine_ls_shift/su_mean 0.000
_refine_ls_structure_factor_coef Fsqd
_refine_ls_weighting_details 'calc w=1/[\s^2^(Fo^2^)+(0.0634P)^2^+0.0000P] where P=(Fo^2^+2Fc^2^)/3'
_refine_ls_weighting_scheme calc
_refine_ls_wR_factor_gt 0.1016
_refine_ls_wR_factor_ref 0.1060
_reflns_number_gt 4362
_reflns_number_total 4808
_reflns_threshold_expression >2sigma(I)
_cod_data_source_file b921141a.txt
_cod_data_source_block R-2
_cod_depositor_comments
;
The following automatic conversions were performed:

'_symmetry_cell_setting' value 'Monoclinic' changed to 'monoclinic'
according to /home/saulius/struct/CIF-dictionaries/cif_core.dic
dictionary named 'cif_core.dic' version 2.4.2 from 2011-04-26.

Automatic conversion script
Id: cif_fix_values 1891 2012-01-12 08:04:46Z andrius 
;
_cod_original_sg_symbol_H-M P2(1)
_cod_database_code 7024760

loop_
_symmetry_equiv_pos_as_xyz
'x, y, z'
'-x, y+1/2, -z'

loop_
_atom_site_label
_atom_site_type_symbol
_atom_site_fract_x
_atom_site_fract_y
_atom_site_fract_z
_atom_site_U_iso_or_equiv
_atom_site_adp_type
_atom_site_occupancy
_atom_site_symmetry_multiplicity
_atom_site_calc_flag
_atom_site_refinement_flags
Ni1 Ni 0.67970(4) 0.74573(3) 0.82720(4) 0.01760(11) Uani 1 1 d .
Cl1 Cl 0.96271(13) 0.59722(9) 0.64683(11) 0.0406(3) Uani 1 1 d .
N1 N 0.8489(3) 0.7489(3) 0.9968(2) 0.0186(5) Uani 1 1 d .
H1C H 0.9175 0.6989 0.9895 0.022 Uiso 1 1 calc R
N3 N 0.5205(3) 0.7349(3) 0.6529(3) 0.0217(6) Uani 1 1 d .
H3A H 0.5717 0.7130 0.5926 0.026 Uiso 1 1 calc R
N2 N 0.7646(3) 0.8661(2) 0.7765(3) 0.0210(6) Uani 1 1 d .
H2C H 0.7156 0.9199 0.8035 0.025 Uiso 1 1 calc R
N4 N 0.5964(3) 0.6234(2) 0.8774(3) 0.0195(6) Uani 1 1 d .
H4D H 0.5233 0.6412 0.9201 0.023 Uiso 1 1 calc R
C16 C 0.9435(4) 0.7429(4) 1.2509(3) 0.0292(7) Uani 1 1 d .
H16A H 1.0350 0.7059 1.2447 0.044 Uiso 1 1 calc R
H16B H 0.9162 0.7203 1.3307 0.044 Uiso 1 1 calc R
H16C H 0.9674 0.8146 1.2592 0.044 Uiso 1 1 calc R
C12 C 0.6612(4) 0.4551(3) 0.9827(4) 0.0270(8) Uani 1 1 d .
H12A H 0.5593 0.4564 0.9982 0.041 Uiso 1 1 calc R
H12B H 0.7365 0.4204 1.0580 0.041 Uiso 1 1 calc R
H12C H 0.6523 0.4199 0.8976 0.041 Uiso 1 1 calc R
C13 C 0.7637(4) 0.6117(3) 1.1144(4) 0.0221(7) Uani 1 1 d .
H13A H 0.6772 0.6028 1.1536 0.026 Uiso 1 1 calc R
H13B H 0.8549 0.5753 1.1737 0.026 Uiso 1 1 calc R
C1 C 0.9364(4) 0.8454(3) 1.0031(4) 0.0245(8) Uani 1 1 d .
H1A H 0.8858 0.8998 1.0392 0.029 Uiso 1 1 calc R
H1B H 1.0452 0.8382 1.0625 0.029 Uiso 1 1 calc R
C6 C 0.4419(4) 0.8327(3) 0.5945(4) 0.0262(8) Uani 1 1 d .
C11 C 0.7158(4) 0.5606(3) 0.9737(4) 0.0210(7) Uani 1 1 d .
H11 H 0.8096 0.5578 0.9415 0.025 Uiso 1 1 calc R
C9 C 0.4117(5) 0.6533(3) 0.6596(4) 0.0312(9) Uani 1 1 d .
H9A H 0.3578 0.6272 0.5676 0.037 Uiso 1 1 calc R
H9B H 0.3326 0.6776 0.7005 0.037 Uiso 1 1 calc R
C10 C 0.5108(5) 0.5728(3) 0.7467(4) 0.0294(8) Uani 1 1 d .
H10A H 0.4448 0.5179 0.7627 0.035 Uiso 1 1 calc R
H10B H 0.5849 0.5449 0.7027 0.035 Uiso 1 1 calc R
C2 C 0.9326(4) 0.8680(3) 0.8608(4) 0.0248(8) Uani 1 1 d .
H2A H 0.9925 0.8171 0.8281 0.030 Uiso 1 1 calc R
H2B H 0.9785 0.9346 0.8559 0.030 Uiso 1 1 calc R
C3 C 0.7379(4) 0.8760(3) 0.6272(4) 0.0276(8) Uani 1 1 d .
H3 H 0.7664 0.8110 0.5932 0.033 Uiso 1 1 calc R
C7 C 0.3034(5) 0.8135(4) 0.4659(4) 0.0405(11) Uani 1 1 d .
H7A H 0.3400 0.7778 0.3988 0.061 Uiso 1 1 calc R
H7B H 0.2575 0.8776 0.4277 0.061 Uiso 1 1 calc R
H7C H 0.2247 0.7731 0.4893 0.061 Uiso 1 1 calc R
C15 C 0.6708(4) 0.7905(3) 1.1271(4) 0.0276(8) Uani 1 1 d .
H15A H 0.6992 0.8608 1.1213 0.041 Uiso 1 1 calc R
H15B H 0.6480 0.7793 1.2126 0.041 Uiso 1 1 calc R
H15C H 0.5785 0.7745 1.0508 0.041 Uiso 1 1 calc R
C8 C 0.3816(5) 0.8824(3) 0.6986(4) 0.0322(9) Uani 1 1 d .
H8A H 0.3117 0.8365 0.7256 0.048 Uiso 1 1 calc R
H8B H 0.3244 0.9432 0.6597 0.048 Uiso 1 1 calc R
H8C H 0.4693 0.9000 0.7782 0.048 Uiso 1 1 calc R
C5 C 0.5657(5) 0.8957(3) 0.5547(4) 0.0315(9) Uani 1 1 d .
H5A H 0.5480 0.8863 0.4563 0.038 Uiso 1 1 calc R
H5B H 0.5451 0.9670 0.5686 0.038 Uiso 1 1 calc R
C14 C 0.8052(4) 0.7240(2) 1.1219(3) 0.0211(7) Uani 1 1 d .
Cl2 Cl 0.72790(10) 0.12916(7) 0.92971(10) 0.0298(2) Uani 1 1 d .
O5 O 0.8865(3) 0.1005(2) 0.9554(4) 0.0424(7) Uani 1 1 d .
O1 O 0.8830(5) 0.5611(4) 0.5140(4) 0.0710(12) Uani 1 1 d .
O1W O 0.5979(5) 0.6603(3) 0.4215(4) 0.0645(11) Uani 1 1 d .
O4 O 0.8645(5) 0.6157(4) 0.7272(4) 0.0688(12) Uani 1 1 d .
O2 O 1.0844(6) 0.5260(3) 0.7115(4) 0.0747(13) Uani 1 1 d .
O3 O 1.0355(5) 0.6894(3) 0.6313(5) 0.0687(11) Uani 1 1 d .
O7 O 0.6980(5) 0.1806(4) 1.0408(5) 0.0809(15) Uani 1 1 d .
O8 O 0.6318(6) 0.0478(5) 0.9022(12) 0.180(5) Uani 1 1 d .
O6 O 0.6848(7) 0.1971(7) 0.8218(7) 0.158(4) Uani 1 1 d .
C4 C 0.8359(5) 0.9573(4) 0.5924(5) 0.0436(11) Uani 1 1 d .
H4A H 0.8193 1.0203 0.6342 0.065 Uiso 1 1 calc R
H4B H 0.8057 0.9655 0.4936 0.065 Uiso 1 1 calc R
H4C H 0.9463 0.9387 0.6267 0.065 Uiso 1 1 calc R

loop_
_atom_site_aniso_label
_atom_site_aniso_U_11
_atom_site_aniso_U_22
_atom_site_aniso_U_33
_atom_site_aniso_U_23
_atom_site_aniso_U_13
_atom_site_aniso_U_12
Ni1 0.01636(19) 0.01802(19) 0.01707(19) 0.00077(18) 0.00314(13) -0.00214(18)
Cl1 0.0452(6) 0.0449(6) 0.0345(5) -0.0083(4) 0.0163(5) -0.0017(5)
N1 0.0153(11) 0.0176(12) 0.0219(12) -0.0009(15) 0.0043(9) -0.0047(14)
N3 0.0209(13) 0.0240(17) 0.0169(12) 0.0003(13) 0.0010(10) 0.0008(13)
N2 0.0170(14) 0.0204(15) 0.0242(15) 0.0027(12) 0.0043(11) -0.0012(11)
N4 0.0164(13) 0.0196(14) 0.0226(15) -0.0025(11) 0.0062(11) -0.0024(11)
C16 0.0251(16) 0.0374(19) 0.0205(15) -0.003(2) 0.0002(12) 0.001(2)
C12 0.0215(18) 0.0218(18) 0.038(2) -0.0017(15) 0.0095(16) -0.0018(14)
C13 0.0202(16) 0.0227(18) 0.0216(17) 0.0029(13) 0.0039(13) 0.0031(13)
C1 0.0209(18) 0.0231(18) 0.0270(19) -0.0013(14) 0.0035(14) -0.0088(14)
C6 0.0239(19) 0.0275(19) 0.0218(18) 0.0048(14) -0.0011(14) 0.0011(14)
C11 0.0200(17) 0.0192(16) 0.0255(18) 0.0006(13) 0.0093(14) -0.0006(13)
C9 0.029(2) 0.034(2) 0.024(2) -0.0040(16) -0.0021(16) -0.0088(16)
C10 0.032(2) 0.0243(19) 0.029(2) -0.0064(15) 0.0051(16) -0.0109(15)
C2 0.0134(16) 0.0255(18) 0.033(2) 0.0054(15) 0.0036(14) -0.0046(13)
C3 0.027(2) 0.032(2) 0.0254(19) 0.0084(15) 0.0093(15) 0.0019(16)
C7 0.037(2) 0.051(3) 0.023(2) 0.0013(18) -0.0049(17) -0.004(2)
C15 0.0264(19) 0.0267(17) 0.029(2) -0.0018(15) 0.0083(15) 0.0039(15)
C8 0.024(2) 0.038(2) 0.030(2) -0.0012(17) 0.0029(15) 0.0029(17)
C5 0.032(2) 0.031(2) 0.027(2) 0.0073(15) 0.0025(16) 0.0002(16)
C14 0.0179(16) 0.026(2) 0.0182(15) 0.0011(12) 0.0032(12) 0.0039(12)
Cl2 0.0202(4) 0.0363(5) 0.0324(5) -0.0025(4) 0.0075(3) -0.0041(4)
O5 0.0224(14) 0.0445(17) 0.062(2) 0.0043(15) 0.0151(14) -0.0023(13)
O1 0.062(2) 0.089(3) 0.055(2) -0.026(2) 0.0073(19) 0.007(2)
O1W 0.066(2) 0.081(3) 0.043(2) -0.0138(19) 0.0115(18) 0.019(2)
O4 0.062(2) 0.095(3) 0.065(3) 0.008(2) 0.044(2) 0.017(2)
O2 0.096(3) 0.069(3) 0.059(3) 0.005(2) 0.024(2) 0.040(2)
O3 0.059(2) 0.063(2) 0.089(3) 0.011(2) 0.031(2) -0.014(2)
O7 0.048(2) 0.125(4) 0.066(3) -0.026(3) 0.012(2) 0.015(2)
O8 0.048(3) 0.080(4) 0.421(14) -0.105(6) 0.086(5) -0.034(3)
O6 0.084(4) 0.280(11) 0.134(5) 0.133(6) 0.069(4) 0.093(5)
C4 0.040(2) 0.047(3) 0.045(3) 0.019(2) 0.014(2) -0.002(2)

loop_
_atom_type_symbol
_atom_type_description
_atom_type_scat_dispersion_real
_atom_type_scat_dispersion_imag
_atom_type_scat_source
C C 0.0033 0.0016 'International Tables Vol C Tables 4.2.6.8 and 6.1.1.4'
H H 0.0000 0.0000 'International Tables Vol C Tables 4.2.6.8 and 6.1.1.4'
N N 0.0061 0.0033 'International Tables Vol C Tables 4.2.6.8 and 6.1.1.4'
O O 0.0106 0.0060 'International Tables Vol C Tables 4.2.6.8 and 6.1.1.4'
Cl Cl 0.1484 0.1585 'International Tables Vol C Tables 4.2.6.8 and 6.1.1.4'
Ni Ni 0.3393 1.1124 'International Tables Vol C Tables 4.2.6.8 and 6.1.1.4'

loop_
_geom_angle_atom_site_label_1
_geom_angle_atom_site_label_2
_geom_angle_atom_site_label_3
_geom_angle
N2 Ni1 N3 92.94(13)
N2 Ni1 N4 179.17(13)
N3 Ni1 N4 87.12(13)
N2 Ni1 N1 87.74(13)
N3 Ni1 N1 175.47(15)
N4 Ni1 N1 92.13(13)
O4 Cl1 O1 114.0(3)
O4 Cl1 O3 108.0(3)
O1 Cl1 O3 107.2(3)
O4 Cl1 O2 111.4(3)
O1 Cl1 O2 108.0(3)
O3 Cl1 O2 108.0(3)
C14 N1 C1 115.2(3)
C14 N1 Ni1 115.75(19)
C1 N1 Ni1 108.3(2)
C14 N1 H1C 105.5
C1 N1 H1C 105.5
Ni1 N1 H1C 105.5
C9 N3 C6 114.7(3)
C9 N3 Ni1 108.8(2)
C6 N3 Ni1 115.3(2)
C9 N3 H3A 105.7
C6 N3 H3A 105.7
Ni1 N3 H3A 105.7
C3 N2 C2 114.4(3)
C3 N2 Ni1 113.9(2)
C2 N2 Ni1 105.7(2)
C3 N2 H2C 107.5
C2 N2 H2C 107.5
Ni1 N2 H2C 107.5
C11 N4 C10 114.7(3)
C11 N4 Ni1 113.4(2)
C10 N4 Ni1 105.9(2)
C11 N4 H4D 107.5
C10 N4 H4D 107.5
Ni1 N4 H4D 107.5
C14 C16 H16A 109.5
C14 C16 H16B 109.5
H16A C16 H16B 109.5
C14 C16 H16C 109.5
H16A C16 H16C 109.5
H16B C16 H16C 109.5
C11 C12 H12A 109.5
C11 C12 H12B 109.5
H12A C12 H12B 109.5
C11 C12 H12C 109.5
H12A C12 H12C 109.5
H12B C12 H12C 109.5
C14 C13 C11 118.1(3)
C14 C13 H13A 107.8
C11 C13 H13A 107.8
C14 C13 H13B 107.8
C11 C13 H13B 107.8
H13A C13 H13B 107.1
C2 C1 N1 106.1(3)
C2 C1 H1A 110.5
N1 C1 H1A 110.5
C2 C1 H1B 110.5
N1 C1 H1B 110.5
H1A C1 H1B 108.7
C8 C6 N3 108.8(3)
C8 C6 C7 108.5(3)
N3 C6 C7 110.9(3)
C8 C6 C5 113.4(3)
N3 C6 C5 106.7(3)
C7 C6 C5 108.6(3)
N4 C11 C12 112.8(3)
N4 C11 C13 108.6(3)
C12 C11 C13 111.0(3)
N4 C11 H11 108.1
C12 C11 H11 108.1
C13 C11 H11 108.1
N3 C9 C10 105.9(3)
N3 C9 H9A 110.5
C10 C9 H9A 110.5
N3 C9 H9B 110.5
C10 C9 H9B 110.5
H9A C9 H9B 108.7
N4 C10 C9 105.4(3)
N4 C10 H10A 110.7
C9 C10 H10A 110.7
N4 C10 H10B 110.7
C9 C10 H10B 110.7
H10A C10 H10B 108.8
C1 C2 N2 106.5(3)
C1 C2 H2A 110.4
N2 C2 H2A 110.4
C1 C2 H2B 110.4
N2 C2 H2B 110.4
H2A C2 H2B 108.6
N2 C3 C4 113.0(3)
N2 C3 C5 109.9(3)
C4 C3 C5 109.9(3)
N2 C3 H3 108.0
C4 C3 H3 108.0
C5 C3 H3 108.0
C6 C7 H7A 109.5
C6 C7 H7B 109.5
H7A C7 H7B 109.5
C6 C7 H7C 109.5
H7A C7 H7C 109.5
H7B C7 H7C 109.5
C14 C15 H15A 109.5
C14 C15 H15B 109.5
H15A C15 H15B 109.5
C14 C15 H15C 109.5
H15A C15 H15C 109.5
H15B C15 H15C 109.5
C6 C8 H8A 109.5
C6 C8 H8B 109.5
H8A C8 H8B 109.5
C6 C8 H8C 109.5
H8A C8 H8C 109.5
H8B C8 H8C 109.5
C3 C5 C6 118.8(3)
C3 C5 H5A 107.6
C6 C5 H5A 107.6
C3 C5 H5B 107.6
C6 C5 H5B 107.6
H5A C5 H5B 107.0
N1 C14 C15 108.9(3)
N1 C14 C16 110.7(3)
C15 C14 C16 108.4(3)
N1 C14 C13 107.2(3)
C15 C14 C13 112.9(3)
C16 C14 C13 108.8(3)
O8 Cl2 O6 110.3(6)
O8 Cl2 O5 111.2(3)
O6 Cl2 O5 109.9(3)
O8 Cl2 O7 106.6(5)
O6 Cl2 O7 104.8(4)
O5 Cl2 O7 113.8(2)
C3 C4 H4A 109.5
C3 C4 H4B 109.5
H4A C4 H4B 109.5
C3 C4 H4C 109.5
H4A C4 H4C 109.5
H4B C4 H4C 109.5

loop_
_geom_bond_atom_site_label_1
_geom_bond_atom_site_label_2
_geom_bond_distance
Ni1 N2 1.922(3)
Ni1 N3 1.936(3)
Ni1 N4 1.937(3)
Ni1 N1 1.941(2)
Cl1 O4 1.411(4)
Cl1 O1 1.426(4)
Cl1 O3 1.428(4)
Cl1 O2 1.452(4)
N1 C14 1.502(4)
N1 C1 1.503(5)
N1 H1C 0.9300
N3 C9 1.483(5)
N3 C6 1.520(5)
N3 H3A 0.9300
N2 C3 1.497(5)
N2 C2 1.498(4)
N2 H2C 0.9300
N4 C11 1.482(4)
N4 C10 1.498(4)
N4 H4D 0.9300
C16 C14 1.543(4)
C16 H16A 0.9800
C16 H16B 0.9800
C16 H16C 0.9800
C12 C11 1.506(5)
C12 H12A 0.9800
C12 H12B 0.9800
C12 H12C 0.9800
C13 C14 1.543(5)
C13 C11 1.546(5)
C13 H13A 0.9900
C13 H13B 0.9900
C1 C2 1.494(5)
C1 H1A 0.9900
C1 H1B 0.9900
C6 C8 1.502(6)
C6 C7 1.542(5)
C6 C5 1.551(6)
C11 H11 1.0000
C9 C10 1.508(6)
C9 H9A 0.9900
C9 H9B 0.9900
C10 H10A 0.9900
C10 H10B 0.9900
C2 H2A 0.9900
C2 H2B 0.9900
C3 C4 1.512(6)
C3 C5 1.526(5)
C3 H3 1.0000
C7 H7A 0.9800
C7 H7B 0.9800
C7 H7C 0.9800
C15 C14 1.517(5)
C15 H15A 0.9800
C15 H15B 0.9800
C15 H15C 0.9800
C8 H8A 0.9800
C8 H8B 0.9800
C8 H8C 0.9800
C5 H5A 0.9900
C5 H5B 0.9900
Cl2 O8 1.365(5)
Cl2 O6 1.399(6)
Cl2 O5 1.424(3)
Cl2 O7 1.435(5)
C4 H4A 0.9800
C4 H4B 0.9800
C4 H4C 0.9800

loop_
_geom_torsion_atom_site_label_1
_geom_torsion_atom_site_label_2
_geom_torsion_atom_site_label_3
_geom_torsion_atom_site_label_4
_geom_torsion
N2 Ni1 N1 C14 138.0(3)
N3 Ni1 N1 C14 -123.2(18)
N4 Ni1 N1 C14 -42.8(3)
N2 Ni1 N1 C1 7.0(2)
N3 Ni1 N1 C1 106(2)
N4 Ni1 N1 C1 -173.9(2)
N2 Ni1 N3 C9 -172.2(3)
N4 Ni1 N3 C9 8.6(3)
N1 Ni1 N3 C9 89.2(19)
N2 Ni1 N3 C6 -41.7(3)
N4 Ni1 N3 C6 139.1(3)
N1 Ni1 N3 C6 -140.3(18)
N3 Ni1 N2 C3 -26.7(3)
N4 Ni1 N2 C3 68(9)
N1 Ni1 N2 C3 148.8(2)
N3 Ni1 N2 C2 -153.2(2)
N4 Ni1 N2 C2 -59(9)
N1 Ni1 N2 C2 22.3(2)
N2 Ni1 N4 C11 54(9)
N3 Ni1 N4 C11 148.6(2)
N1 Ni1 N4 C11 -27.0(2)
N2 Ni1 N4 C10 -73(9)
N3 Ni1 N4 C10 21.9(2)
N1 Ni1 N4 C10 -153.6(2)
C14 N1 C1 C2 -166.2(3)
Ni1 N1 C1 C2 -34.8(3)
C9 N3 C6 C8 74.4(4)
Ni1 N3 C6 C8 -53.3(3)
C9 N3 C6 C7 -44.9(5)
Ni1 N3 C6 C7 -172.5(3)
C9 N3 C6 C5 -162.9(3)
Ni1 N3 C6 C5 69.5(3)
C10 N4 C11 C12 -42.5(4)
Ni1 N4 C11 C12 -164.4(2)
C10 N4 C11 C13 -166.0(3)
Ni1 N4 C11 C13 72.2(3)
C14 C13 C11 N4 -48.7(4)
C14 C13 C11 C12 -173.2(3)
C6 N3 C9 C10 -167.9(3)
Ni1 N3 C9 C10 -37.0(4)
C11 N4 C10 C9 -173.2(3)
Ni1 N4 C10 C9 -47.3(3)
N3 C9 C10 N4 55.3(4)
N1 C1 C2 N2 54.0(4)
C3 N2 C2 C1 -173.6(3)
Ni1 N2 C2 C1 -47.4(3)
C2 N2 C3 C4 -44.8(4)
Ni1 N2 C3 C4 -166.6(3)
C2 N2 C3 C5 -167.9(3)
Ni1 N2 C3 C5 70.3(3)
N2 C3 C5 C6 -44.7(5)
C4 C3 C5 C6 -169.5(4)
C8 C6 C5 C3 95.0(4)
N3 C6 C5 C3 -24.8(5)
C7 C6 C5 C3 -144.3(4)
C1 N1 C14 C15 74.5(3)
Ni1 N1 C14 C15 -53.2(4)
C1 N1 C14 C16 -44.6(4)
Ni1 N1 C14 C16 -172.3(3)
C1 N1 C14 C13 -163.1(3)
Ni1 N1 C14 C13 69.2(3)
C11 C13 C14 N1 -21.8(4)
C11 C13 C14 C15 98.1(4)
C11 C13 C14 C16 -141.6(3)
